data_1509163
loop_
_publ_author_name
'Merlo, F.'

_publ_section_title
;
 Crystal structures of Ca Ag, Ca Au und Sr Zn
;
_journal_name_full 'Journal of the Less-Common Metals'
_journal_page_first 241
_journal_page_last 246
_journal_paper_doi 10.1016/0022-5088(82)90209-0
_journal_volume 86
_journal_year 1982
_chemical_formula_sum 'Ag Ca'
_space_group_IT_number 63
_symmetry_space_group_name_Hall '-C 2c 2'
_symmetry_space_group_name_H-M 'C m c m'
_cell_angle_alpha 90
_cell_angle_beta 90
_cell_angle_gamma 90
_cell_formula_units_Z 4
_cell_length_a 4.058
_cell_length_b 11.457
_cell_length_c 4.654
_cell_volume 216.376
_citation_journal_id_ASTM JCOMAH
_cod_data_source_file silver1-2_123.cif
_cod_data_source_block Ag1Ca1
_cod_original_cell_volume 216.3761
_cod_original_formula_sum 'Ag1 Ca1'
_cod_database_code 1509163

loop_
_symmetry_equiv_pos_as_xyz
x,y,z
-x,-y,z+1/2
x,-y,-z
-x,y,-z+1/2
-x,-y,-z
x,y,-z-1/2
-x,y,z
x,-y,z-1/2
x+1/2,y+1/2,z
-x+1/2,-y+1/2,z+1/2
x+1/2,-y+1/2,-z
-x+1/2,y+1/2,-z+1/2
-x+1/2,-y+1/2,-z
x+1/2,y+1/2,-z-1/2
-x+1/2,y+1/2,z
x+1/2,-y+1/2,z-1/2

loop_
_atom_site_label
_atom_site_type_symbol
_atom_site_fract_x
_atom_site_fract_y
_atom_site_fract_z
_atom_site_occupancy
_atom_site_U_iso_or_equiv
Ca1 Ca 0 0.1424 0.25 1 0.0
Ag1 Ag 0 0.426 0.25 1 0.0
